data_4110068
loop_
_publ_author_name
'Bangbo Yan'
'Marilyn M. Olmstead'
'Paul A. Maggard'

_publ_section_title
;
 Effect of Spin-Ladder Topology on 2D Charge Ordering: Toward New
 Spin-Antiferroelectric Transitions
;
_journal_name_full 'Journal of the American Chemical Society'
_journal_page_first 12646
_journal_page_last 12647
_journal_paper_doi 10.1021/ja0754709
_journal_volume 129
_journal_year 2007
_chemical_formula_sum 'C4 H4 Co N2 O10 V4'
_chemical_formula_weight 502.78
_chemical_name_systematic
; 
 ? 
;
_space_group_IT_number 63
_symmetry_cell_setting orthorhombic
_symmetry_space_group_name_Hall '-C 2c 2'
_symmetry_space_group_name_H-M 'C m c m'
_atom_sites_solution_hydrogens geom
_atom_sites_solution_primary direct
_atom_sites_solution_secondary difmap
_audit_creation_method SHELXL-97
_cell_angle_alpha 90.00
_cell_angle_beta 90.00
_cell_angle_gamma 90.00
_cell_formula_units_Z 4
_cell_length_a 14.3108(4)
_cell_length_b 6.9979(9)
_cell_length_c 11.4476(7)
_cell_measurement_temperature 12(1)
_cell_volume 1146.43(17)
_computing_cell_refinement 'HKL Scalepack (Otwinowski & Minor 1997)'
_computing_data_collection Nonius
_computing_data_reduction 'HKL Denzo and Scalepack (Otwinowski & Minor 19'
_computing_molecular_graphics 'Bruker SHELXTL'
_computing_publication_material 'Bruker SHELXTL'
_computing_structure_refinement 'SHELXL-97 (Sheldrick, 1997)'
_computing_structure_solution 'SHELXS-97 (Sheldrick, 1997)'
_diffrn_ambient_temperature 12(1)
_diffrn_measured_fraction_theta_full 0.965
_diffrn_measured_fraction_theta_max 0.965
_diffrn_measurement_device_type Nonius_KappaCCD
_diffrn_measurement_method 'area detector scans'
_diffrn_radiation_monochromator graphite
_diffrn_radiation_source 'fine-focus sealed tube'
_diffrn_radiation_type MoK\a
_diffrn_radiation_wavelength 0.71073
_diffrn_reflns_av_R_equivalents 0.0283
_diffrn_reflns_av_sigmaI/netI 0.0193
_diffrn_reflns_limit_h_max 21
_diffrn_reflns_limit_h_min -19
_diffrn_reflns_limit_k_max 10
_diffrn_reflns_limit_k_min -6
_diffrn_reflns_limit_l_max 16
_diffrn_reflns_limit_l_min -16
_diffrn_reflns_number 5398
_diffrn_reflns_theta_full 31.98
_diffrn_reflns_theta_max 31.98
_diffrn_reflns_theta_min 2.85
_exptl_absorpt_coefficient_mu 4.614
_exptl_absorpt_correction_T_max 0.794
_exptl_absorpt_correction_T_min 0.413
_exptl_absorpt_correction_type multi-scan
_exptl_crystal_colour brown
_exptl_crystal_density_diffrn 2.913
_exptl_crystal_description plate
_exptl_crystal_F_000 964
_exptl_crystal_size_max 0.20
_exptl_crystal_size_mid 0.20
_exptl_crystal_size_min 0.05
_refine_diff_density_max 1.023
_refine_diff_density_min -0.847
_refine_diff_density_rms 0.169
_refine_ls_extinction_method none
_refine_ls_goodness_of_fit_ref 1.341
_refine_ls_hydrogen_treatment constr
_refine_ls_matrix_type full
_refine_ls_number_parameters 64
_refine_ls_number_reflns 1036
_refine_ls_number_restraints 0
_refine_ls_restrained_S_all 1.341
_refine_ls_R_factor_all 0.0371
_refine_ls_R_factor_gt 0.0330
_refine_ls_shift/su_max 0.000
_refine_ls_shift/su_mean 0.000
_refine_ls_structure_factor_coef Fsqd
_refine_ls_weighting_details 'calc w=1/[\s^2^(Fo^2^)+(0.0000P)^2^+16.3331P] where P=(Fo^2^+2Fc^2^)/3'
_refine_ls_weighting_scheme calc
_refine_ls_wR_factor_gt 0.0785
_refine_ls_wR_factor_ref 0.0790
_reflns_number_gt 933
_reflns_number_total 1036
_reflns_threshold_expression >2sigma(I)
_cod_data_source_file ja0754709si20070722_101936.cif
_cod_data_source_block CopyzV4O10
_cod_database_code 4110068

loop_
_symmetry_equiv_pos_as_xyz
'x, y, z'
'-x, -y, z+1/2'
'-x, y, -z+1/2'
'x, -y, -z'
'x+1/2, y+1/2, z'
'-x+1/2, -y+1/2, z+1/2'
'-x+1/2, y+1/2, -z+1/2'
'x+1/2, -y+1/2, -z'
'-x, -y, -z'
'x, y, -z-1/2'
'x, -y, z-1/2'
'-x, y, z'
'-x+1/2, -y+1/2, -z'
'x+1/2, y+1/2, -z-1/2'
'x+1/2, -y+1/2, z-1/2'
'-x+1/2, y+1/2, z'

loop_
_atom_site_label
_atom_site_type_symbol
_atom_site_fract_x
_atom_site_fract_y
_atom_site_fract_z
_atom_site_U_iso_or_equiv
_atom_site_adp_type
_atom_site_occupancy
_atom_site_symmetry_multiplicity
_atom_site_calc_flag
_atom_site_refinement_flags
_atom_site_disorder_assembly
_atom_site_disorder_group
V1 V 0.71235(4) 0.13530(7) 0.39704(4) 0.00413(12) Uani 1 1 d . . .
Co1 Co 0.5000 0.17471(12) 0.2500 0.00366(17) Uani 1 4 d S . .
N1 N 0.5000 -0.1260(8) 0.2500 0.0056(9) Uani 1 4 d S . .
N2 N 0.5000 -0.5241(8) 0.2500 0.0047(9) Uani 1 4 d S . .
O1 O 0.60028(15) 0.1751(3) 0.37740(19) 0.0060(4) Uani 1 1 d . . .
O2 O 0.72806(18) 0.1289(3) 0.56953(19) 0.0094(5) Uani 1 1 d . . .
O3 O 0.7596(2) 0.1179(5) 0.2500 0.0077(6) Uani 1 2 d S . .
C1 C 0.5171(3) -0.2260(8) 0.3474(5) 0.0055(15) Uani 0.50 1 d P A -1
H1 H 0.5274 -0.1615 0.4173 0.007 Uiso 0.50 1 calc PR A -1
C2 C 0.5197(3) -0.4248(8) 0.3460(5) 0.0062(13) Uani 0.50 1 d P A -1
H2 H 0.5356 -0.4900 0.4139 0.007 Uiso 0.50 1 calc PR A -1

loop_
_atom_site_aniso_label
_atom_site_aniso_U_11
_atom_site_aniso_U_22
_atom_site_aniso_U_33
_atom_site_aniso_U_23
_atom_site_aniso_U_13
_atom_site_aniso_U_12
V1 0.0040(2) 0.0040(2) 0.0044(2) 0.00050(16) -0.00129(18) -0.00014(17)
Co1 0.0025(3) 0.0045(3) 0.0040(3) 0.000 0.000 0.000
N1 0.005(2) 0.007(2) 0.005(2) 0.000 0.000 0.000
N2 0.003(2) 0.007(2) 0.004(2) 0.000 0.000 0.000
O1 0.0052(9) 0.0072(9) 0.0057(9) -0.0005(8) -0.0005(8) -0.0003(8)
O2 0.0192(12) 0.0056(9) 0.0036(9) 0.0006(7) -0.0035(8) -0.0044(9)
O3 0.0073(14) 0.0064(13) 0.0093(14) 0.000 0.000 -0.0013(11)
C1 0.004(5) 0.006(2) 0.007(2) -0.0004(18) 0.0022(18) 0.0005(17)
C2 0.004(4) 0.009(2) 0.006(2) -0.0007(19) 0.0003(17) 0.0008(17)

loop_
_atom_type_symbol
_atom_type_description
_atom_type_scat_dispersion_real
_atom_type_scat_dispersion_imag
_atom_type_scat_source
C C 0.0033 0.0016 'International Tables Vol C Tables 4.2.6.8 and 6.1.1.4'
H H 0.0000 0.0000 'International Tables Vol C Tables 4.2.6.8 and 6.1.1.4'
N N 0.0061 0.0033 'International Tables Vol C Tables 4.2.6.8 and 6.1.1.4'
O O 0.0106 0.0060 'International Tables Vol C Tables 4.2.6.8 and 6.1.1.4'
V V 0.3005 0.5294 'International Tables Vol C Tables 4.2.6.8 and 6.1.1.4'
Co Co 0.3494 0.9721 'International Tables Vol C Tables 4.2.6.8 and 6.1.1.4'

loop_
_geom_angle_atom_site_label_1
_geom_angle_atom_site_label_2
_geom_angle_atom_site_label_3
_geom_angle
_geom_angle_site_symmetry_1
_geom_angle_site_symmetry_3
O1 V1 O3 104.36(13) . .
O1 V1 O2 108.60(11) . 13_656
O3 V1 O2 94.46(13) . 13_656
O1 V1 O2 107.92(11) . 4_556
O3 V1 O2 94.43(12) . 4_556
O2 V1 O2 138.79(8) 13_656 4_556
O1 V1 O2 104.48(11) . .
O3 V1 O2 151.16(13) . .
O2 V1 O2 76.61(11) 13_656 .
O2 V1 O2 76.39(11) 4_556 .
O1 V1 V1 102.29(8) . 4_556
O3 V1 V1 132.82(11) . 4_556
O2 V1 V1 112.81(7) 13_656 4_556
O2 V1 V1 40.01(7) 4_556 4_556
O2 V1 V1 37.95(6) . 4_556
O1 V1 V1 111.19(8) . 13_656
O3 V1 V1 128.28(11) . 13_656
O2 V1 V1 39.37(7) 13_656 13_656
O2 V1 V1 108.33(8) 4_556 13_656
O2 V1 V1 37.24(7) . 13_656
V1 V1 V1 74.16(2) 4_556 13_656
O1 Co1 O1 90.92(12) 3_655 12_655
O1 Co1 O1 89.08(12) 3_655 10_556
O1 Co1 O1 179.85(14) 12_655 10_556
O1 Co1 O1 179.85(13) 3_655 .
O1 Co1 O1 89.08(12) 12_655 .
O1 Co1 O1 90.92(12) 10_556 .
O1 Co1 N1 90.07(7) 3_655 .
O1 Co1 N1 90.07(7) 12_655 .
O1 Co1 N1 90.07(7) 10_556 .
O1 Co1 N1 90.07(7) . .
O1 Co1 N2 89.93(7) 3_655 1_565
O1 Co1 N2 89.93(7) 12_655 1_565
O1 Co1 N2 89.93(7) 10_556 1_565
O1 Co1 N2 89.93(7) . 1_565
N1 Co1 N2 180.000(1) . 1_565
C1 N1 C1 21.0(4) 3_655 10_556
C1 N1 C1 117.0(6) 3_655 .
C1 N1 C1 112.8(6) 10_556 .
C1 N1 C1 112.8(6) 3_655 12_655
C1 N1 C1 117.0(6) 10_556 12_655
C1 N1 C1 21.0(4) . 12_655
C1 N1 Co1 121.5(3) 3_655 .
C1 N1 Co1 121.5(3) 10_556 .
C1 N1 Co1 121.5(3) . .
C1 N1 Co1 121.5(3) 12_655 .
C2 N2 C2 111.4(6) 12_655 3_655
C2 N2 C2 117.0(7) 12_655 10_556
C2 N2 C2 24.5(4) 3_655 10_556
C2 N2 C2 24.5(4) 12_655 .
C2 N2 C2 117.0(7) 3_655 .
C2 N2 C2 111.4(6) 10_556 .
C2 N2 Co1 121.5(3) 12_655 1_545
C2 N2 Co1 121.5(3) 3_655 1_545
C2 N2 Co1 121.5(3) 10_556 1_545
C2 N2 Co1 121.5(3) . 1_545
V1 O1 Co1 141.43(13) . .
V1 O2 V1 149.16(14) 13_656 4_556
V1 O2 V1 103.39(11) 13_656 .
V1 O2 V1 102.04(10) 4_556 .
V1 O3 V1 135.6(2) 10_556 .
N1 C1 C2 121.1(6) . .
N1 C1 H1 119.4 . .
C2 C1 H1 119.4 . .
N2 C2 C1 121.8(6) . .
N2 C2 H2 119.1 . .
C1 C2 H2 119.1 . .

loop_
_geom_bond_atom_site_label_1
_geom_bond_atom_site_label_2
_geom_bond_distance
_geom_bond_site_symmetry_2
V1 O1 1.643(2) .
V1 O3 1.8183(14) .
V1 O2 1.897(2) 13_656
V1 O2 1.901(2) 4_556
V1 O2 1.988(2) .
V1 V1 3.0237(10) 4_556
V1 V1 3.0487(10) 13_656
Co1 O1 2.046(2) 3_655
Co1 O1 2.046(2) 12_655
Co1 O1 2.046(2) 10_556
Co1 O1 2.046(2) .
Co1 N1 2.104(6) .
Co1 N2 2.108(5) 1_565
N1 C1 1.339(6) 3_655
N1 C1 1.339(6) 10_556
N1 C1 1.339(6) .
N1 C1 1.339(6) 12_655
N2 C2 1.330(6) 12_655
N2 C2 1.330(6) 3_655
N2 C2 1.330(6) 10_556
N2 C2 1.330(6) .
N2 Co1 2.108(5) 1_545
O2 V1 1.897(2) 13_656
O2 V1 1.901(2) 4_556
O3 V1 1.8183(14) 10_556
C1 C2 1.392(8) .
C1 H1 0.9300 .
C2 H2 0.9300 .
